data_7055406
loop_
_publ_author_name
'Liu, Qing-Ling'
'Yang, Li-Jing'
'Luo, Yang-Hui'
'Sun, Baiwang'

_publ_section_title
;
 Lanthanide-based coordination compounds assembled by
 4-(4-carboxyphenyl)-1,2,4-triazole: synthesis, structures, Hirshfeld
 surface and luminescence properties
;
_journal_name_full 'New J. Chem.'
_journal_paper_doi 10.1039/C5NJ03499J
_journal_year 2016
_chemical_formula_moiety 'C18 H18 Lu N6 O7, 2(H2 O)'
_chemical_formula_sum 'C18 H22 Lu N6 O9'
_chemical_formula_weight 641.39
_space_group_crystal_system monoclinic
_space_group_IT_number 15
_space_group_name_Hall '-C 2yc'
_space_group_name_H-M_alt 'C 1 2/c 1'
_symmetry_space_group_name_Hall '-C 2yc'
_symmetry_space_group_name_H-M 'C 1 2/c 1'
_atom_sites_solution_hydrogens mixed
_audit_creation_method SHELXL-2014/7
_audit_update_record
;
2016-02-25 deposited with the CCDC.
2016-03-03 downloaded from the CCDC.
;
_cell_angle_alpha 90
_cell_angle_beta 96.35(3)
_cell_angle_gamma 90
_cell_formula_units_Z 4
_cell_length_a 21.218(4)
_cell_length_b 14.370(3)
_cell_length_c 9.954(2)
_cell_measurement_reflns_used 2781
_cell_measurement_temperature 293(2)
_cell_measurement_theta_max 25.416
_cell_measurement_theta_min 1.715
_cell_volume 3016.4(11)
_computing_structure_refinement 'SHELXL-2014/7 (Sheldrick, 2014)'
_diffrn_ambient_temperature 293(2)
_diffrn_measured_fraction_theta_full 1.000
_diffrn_measured_fraction_theta_max 0.994
_diffrn_measurement_device_type 'Bruker P4'
_diffrn_measurement_method '\w scans'
_diffrn_radiation_type MoK\a
_diffrn_radiation_wavelength 0.71073
_diffrn_reflns_av_unetI/netI 0.0812
_diffrn_reflns_laue_measured_fraction_full 1.000
_diffrn_reflns_laue_measured_fraction_max 0.994
_diffrn_reflns_number 2781
_diffrn_reflns_point_group_measured_fraction_full 1.000
_diffrn_reflns_point_group_measured_fraction_max 0.994
_diffrn_reflns_theta_full 25.242
_diffrn_reflns_theta_max 25.416
_diffrn_reflns_theta_min 1.715
_exptl_absorpt_coefficient_mu 3.319
_exptl_crystal_colour yellow
_exptl_crystal_density_diffrn 1.412
_exptl_crystal_description block
_exptl_crystal_F_000 1260
_exptl_crystal_size_max 0.200
_exptl_crystal_size_mid 0.100
_exptl_crystal_size_min 0.100
_refine_diff_density_max 3.512
_refine_diff_density_min -2.402
_refine_diff_density_rms 0.267
_refine_ls_extinction_method none
_refine_ls_goodness_of_fit_ref 1.090
_refine_ls_hydrogen_treatment mixed
_refine_ls_matrix_type full
_refine_ls_number_parameters 155
_refine_ls_number_reflns 2764
_refine_ls_number_restraints 3
_refine_ls_restrained_S_all 1.089
_refine_ls_R_factor_all 0.0920
_refine_ls_R_factor_gt 0.0696
_refine_ls_shift/su_max 0.000
_refine_ls_shift/su_mean 0.000
_refine_ls_structure_factor_coef Fsqd
_refine_ls_weighting_details 'w=1/[\s^2^(Fo^2^)+(0.1000P)^2^+8.0000P] where P=(Fo^2^+2Fc^2^)/3'
_refine_ls_weighting_scheme calc
_refine_ls_wR_factor_gt 0.1649
_refine_ls_wR_factor_ref 0.1773
_reflns_Friedel_coverage 0.000
_reflns_number_gt 2186
_reflns_number_total 2764
_reflns_threshold_expression 'I > 2\s(I)'
_cod_data_source_file c5nj03499j1.cif
_cod_data_source_block X
_cod_database_code 7055406
_shelx_shelxl_version_number 2014/7
_shelx_space_group_comment
;
The symmetry employed for this shelxl refinement is uniquely defined
by the following loop, which should always be used as a source of
symmetry information in preference to the above space-group names.
They are only intended as comments.
;
_shelx_estimated_absorpt_t_min 0.354
_shelx_estimated_absorpt_t_max 0.560
_platon_squeeze_void_probe_radius 1.20

loop_
_space_group_symop_operation_xyz
'x, y, z'
'-x, y, -z+1/2'
'x+1/2, y+1/2, z'
'-x+1/2, y+1/2, -z+1/2'
'-x, -y, -z'
'x, -y, z-1/2'
'-x+1/2, -y+1/2, -z'
'x+1/2, -y+1/2, z-1/2'

loop_
_atom_site_label
_atom_site_type_symbol
_atom_site_fract_x
_atom_site_fract_y
_atom_site_fract_z
_atom_site_U_iso_or_equiv
_atom_site_adp_type
_atom_site_occupancy
_atom_site_site_symmetry_order
_atom_site_calc_flag
_atom_site_refinement_flags_posn
_atom_site_refinement_flags_adp
_atom_site_refinement_flags_occupancy
Lu Lu 0.5000 -0.01763(5) 0.2500 0.0307(3) Uani 1 2 d S T P
O1 O 0.5859(3) 0.0279(6) 0.1511(7) 0.0377(18) Uani 1 1 d . . .
N1 N 0.9469(5) 0.2354(10) 0.0406(13) 0.065(3) Uani 1 1 d . . .
C1 C 0.8959(6) 0.2019(11) 0.0870(15) 0.061(4) Uani 1 1 d . . .
H1B H 0.8914 0.1954 0.1784 0.073 Uiso 1 1 calc R U .
N2 N 0.9317(5) 0.2402(8) -0.1005(15) 0.063(3) Uani 1 1 d . . .
C2 C 0.8739(6) 0.2082(11) -0.1307(17) 0.068(4) Uani 1 1 d . . .
H2B H 0.8519 0.2061 -0.2168 0.082 Uiso 1 1 calc R U .
O2 O 0.5000 0.1414(8) 0.2500 0.054(3) Uani 1 2 d S T P
H2A H 0.5220 0.1710 0.1978 0.064 Uiso 1 1 d R U .
O3 O 0.4325(3) -0.0230(6) 0.0708(9) 0.046(2) Uani 1 1 d . . .
N3 N 0.8511(5) 0.1782(8) -0.0131(11) 0.054(3) Uani 1 1 d . . .
C3 C 0.7893(5) 0.1385(8) 0.0030(11) 0.037 Uani 1 1 d . . .
O4 O 0.5415(4) -0.1508(6) 0.1580(8) 0.048(2) Uani 1 1 d . . .
H4C H 0.5840 -0.1618 0.1984 0.072 Uiso 1 1 d R U .
H4D H 0.5415 -0.1421 0.0624 0.072 Uiso 1 1 d R U .
C4 C 0.7503(6) 0.1150(11) -0.1170(15) 0.061(4) Uani 1 1 d . . .
H4B H 0.7641 0.1207 -0.2021 0.073 Uiso 1 1 calc R U .
C5 C 0.6887(5) 0.0822(10) -0.0989(12) 0.050(3) Uani 1 1 d . . .
H5A H 0.6612 0.0662 -0.1745 0.060 Uiso 1 1 calc R U .
C6 C 0.6694(5) 0.0737(8) 0.0227(11) 0.035(2) Uani 1 1 d . . .
C7 C 0.7084(6) 0.0933(10) 0.1372(12) 0.050(3) Uani 1 1 d . . .
H7A H 0.6947 0.0839 0.2217 0.060 Uiso 1 1 calc R U .
C8 C 0.7690(5) 0.1273(11) 0.1267(14) 0.062(4) Uani 1 1 d . . .
H8A H 0.7956 0.1423 0.2043 0.074 Uiso 1 1 calc R U .
C9 C 0.6022(4) 0.0386(7) 0.0364(11) 0.028(2) Uani 1 1 d . . .
O5 O 0.8004(9) 0.2595(14) 0.4781(11) 0.153(8) Uani 1 1 d D . .
H5B H 0.828(8) 0.290(15) 0.437(19) 0.183 Uiso 1 1 d D U .
H5C H 0.774(8) 0.233(16) 0.417(16) 0.183 Uiso 1 1 d D U .

loop_
_atom_site_aniso_label
_atom_site_aniso_U_11
_atom_site_aniso_U_22
_atom_site_aniso_U_33
_atom_site_aniso_U_23
_atom_site_aniso_U_13
_atom_site_aniso_U_12
Lu 0.0100(3) 0.0509(5) 0.0312(4) 0.000 0.0029(2) 0.000
O1 0.019(4) 0.061(5) 0.033(4) 0.008(4) 0.005(3) -0.007(3)
N1 0.027(6) 0.094(10) 0.076(9) -0.009(7) 0.010(5) -0.028(6)
C1 0.032(7) 0.091(11) 0.060(9) -0.001(8) 0.010(6) -0.017(7)
N2 0.027(6) 0.061(8) 0.106(10) -0.009(7) 0.024(6) -0.021(5)
C2 0.045(8) 0.073(11) 0.089(12) -0.007(8) 0.021(8) -0.020(7)
O2 0.059(8) 0.040(7) 0.068(9) 0.000 0.036(7) 0.000
O3 0.011(4) 0.078(6) 0.048(5) -0.007(4) -0.002(3) -0.008(3)
N3 0.035(6) 0.070(8) 0.059(7) -0.009(6) 0.008(5) -0.028(5)
C3 0.037 0.037 0.037 0.000 0.004 0.000
O4 0.039(5) 0.063(6) 0.045(5) -0.009(4) 0.018(4) -0.001(4)
C4 0.033(7) 0.088(11) 0.064(9) -0.008(8) 0.014(6) -0.025(7)
C5 0.027(6) 0.078(10) 0.045(7) 0.009(6) 0.007(5) -0.016(6)
C6 0.023(5) 0.038(7) 0.042(6) -0.002(5) -0.006(4) -0.006(4)
C7 0.035(7) 0.080(10) 0.034(6) 0.000(6) -0.001(5) -0.022(6)
C8 0.018(6) 0.105(12) 0.062(9) -0.016(8) 0.003(5) -0.021(6)
C9 0.004(4) 0.035(7) 0.047(6) -0.006(4) 0.005(4) 0.000(4)
O5 0.198(17) 0.225(18) 0.038(6) -0.014(9) 0.028(8) -0.157(14)

loop_
_atom_type_symbol
_atom_type_description
_atom_type_scat_dispersion_real
_atom_type_scat_dispersion_imag
_atom_type_scat_source
C C 0.0033 0.0016 'International Tables Vol C Tables 4.2.6.8 and 6.1.1.4'
H H 0.0000 0.0000 'International Tables Vol C Tables 4.2.6.8 and 6.1.1.4'
N N 0.0061 0.0033 'International Tables Vol C Tables 4.2.6.8 and 6.1.1.4'
O O 0.0106 0.0060 'International Tables Vol C Tables 4.2.6.8 and 6.1.1.4'
Lu Lu -0.4720 5.8584 'International Tables Vol C Tables 4.2.6.8 and 6.1.1.4'

loop_
_geom_angle_atom_site_label_1
_geom_angle_atom_site_label_2
_geom_angle_atom_site_label_3
_geom_angle
_geom_angle_site_symmetry_1
_geom_angle_site_symmetry_3
O3 Lu O3 175.9(5) 2_655 .
O3 Lu O1 83.0(3) 2_655 .
O3 Lu O1 98.2(3) . .
O3 Lu O1 98.2(3) 2_655 2_655
O3 Lu O1 83.0(3) . 2_655
O1 Lu O1 146.4(4) . 2_655
O3 Lu O2 92.1(2) 2_655 .
O3 Lu O2 92.1(2) . .
O1 Lu O2 73.2(2) . .
O1 Lu O2 73.2(2) 2_655 .
O3 Lu O4 92.9(3) 2_655 .
O3 Lu O4 83.7(3) . .
O1 Lu O4 73.1(3) . .
O1 Lu O4 139.8(3) 2_655 .
O2 Lu O4 145.0(2) . .
O3 Lu O4 83.7(3) 2_655 2_655
O3 Lu O4 92.9(3) . 2_655
O1 Lu O4 139.8(3) . 2_655
O1 Lu O4 73.1(3) 2_655 2_655
O2 Lu O4 145.0(2) . 2_655
O4 Lu O4 69.9(4) . 2_655
C9 O1 Lu 139.3(7) . .
C1 N1 N2 105.1(11) . .
N1 C1 N3 112.0(13) . .
N1 C1 H1B 124.0 . .
N3 C1 H1B 124.0 . .
C2 N2 N1 108.5(12) . .
N2 C2 N3 108.6(14) . .
N2 C2 H2B 125.7 . .
N3 C2 H2B 125.7 . .
Lu O2 H2A 120.0 . .
C9 O3 Lu 170.6(8) 5_655 .
C1 N3 C2 105.3(10) . .
C1 N3 C3 126.2(11) . .
C2 N3 C3 128.2(11) . .
C8 C3 C4 121.4(11) . .
C8 C3 N3 121.7(10) . .
C4 C3 N3 116.8(10) . .
Lu O4 H4C 110.3 . .
Lu O4 H4D 108.8 . .
H4C O4 H4D 109.5 . .
C3 C4 C5 115.6(12) . .
C3 C4 H4B 122.2 . .
C5 C4 H4B 122.2 . .
C6 C5 C4 121.9(12) . .
C6 C5 H5A 119.0 . .
C4 C5 H5A 119.0 . .
C5 C6 C7 121.6(10) . .
C5 C6 C9 119.8(10) . .
C7 C6 C9 118.6(10) . .
C6 C7 C8 119.4(12) . .
C6 C7 H7A 120.3 . .
C8 C7 H7A 120.3 . .
C3 C8 C7 119.9(12) . .
C3 C8 H8A 120.0 . .
C7 C8 H8A 120.0 . .
O1 C9 O3 124.5(9) . 5_655
O1 C9 C6 118.8(9) . .
O3 C9 C6 116.8(9) 5_655 .
H5C O5 H5B 108(3) . .
H5C O5 H5C 0(10) . .
H5B O5 H5C 108(3) . .

loop_
_geom_bond_atom_site_label_1
_geom_bond_atom_site_label_2
_geom_bond_distance
_geom_bond_site_symmetry_2
Lu O3 2.162(8) 2_655
Lu O3 2.162(8) .
Lu O1 2.262(7) .
Lu O1 2.262(7) 2_655
Lu O2 2.286(12) .
Lu O4 2.336(8) .
Lu O4 2.336(8) 2_655
O1 C9 1.238(13) .
N1 C1 1.315(15) .
N1 N2 1.407(17) .
C1 N3 1.343(16) .
C1 H1B 0.9300 .
N2 C2 1.313(16) .
C2 N3 1.384(18) .
C2 H2B 0.9300 .
O2 H2A 0.8500 .
O3 C9 1.248(13) 5_655
N3 C3 1.456(14) .
C3 C8 1.359(17) .
C3 C4 1.416(18) .
O4 H4C 0.9600 .
O4 H4D 0.9601 .
C4 C5 1.418(15) .
C4 H4B 0.9300 .
C5 C6 1.327(16) .
C5 H5A 0.9300 .
C6 C7 1.362(15) .
C6 C9 1.532(13) .
C7 C8 1.389(16) .
C7 H7A 0.9300 .
C8 H8A 0.9300 .
C9 O3 1.248(13) 5_655
O5 H5C 0.87(2) .
O5 H5B 0.87(2) .
O5 H5C 0.87(2) .

loop_
_geom_torsion_atom_site_label_1
_geom_torsion_atom_site_label_2
_geom_torsion_atom_site_label_3
_geom_torsion_atom_site_label_4
_geom_torsion
_geom_torsion_site_symmetry_4
N2 N1 C1 N3 4.8(18) .
C1 N1 N2 C2 -1.2(17) .
N1 N2 C2 N3 -2.7(17) .
N1 C1 N3 C2 -6.4(17) .
N1 C1 N3 C3 179.6(13) .
N2 C2 N3 C1 5.4(17) .
N2 C2 N3 C3 179.3(12) .
C1 N3 C3 C8 5(2) .
C2 N3 C3 C8 -168.0(15) .
C1 N3 C3 C4 -177.4(14) .
C2 N3 C3 C4 10(2) .
C8 C3 C4 C5 2(2) .
N3 C3 C4 C5 -176.0(12) .
C3 C4 C5 C6 0(2) .
C4 C5 C6 C7 -2(2) .
C4 C5 C6 C9 179.6(12) .
C5 C6 C7 C8 3(2) .
C9 C6 C7 C8 -178.5(12) .
C4 C3 C8 C7 -1(2) .
N3 C3 C8 C7 176.9(13) .
C6 C7 C8 C3 -2(2) .
Lu O1 C9 O3 -0.2(18) 5_655
Lu O1 C9 C6 179.5(7) .
C5 C6 C9 O1 177.4(11) .
C7 C6 C9 O1 -0.9(16) .
C5 C6 C9 O3 -2.9(16) 5_655
C7 C6 C9 O3 178.8(11) 5_655

loop_
_platon_squeeze_void_nr
_platon_squeeze_void_average_x
_platon_squeeze_void_average_y
_platon_squeeze_void_average_z
_platon_squeeze_void_volume
_platon_squeeze_void_count_electrons
_platon_squeeze_void_content
1 0.000 0.000 -0.025 405 34 ' '
2 0.500 0.500 0.004 405 34 ' '
